data_4331458
loop_
_publ_author_name
'Fengxia Wei'
'Tom Baikie'
'Tao An'
'Christian Kloc'
'Jun Wei'
'Tim J. White'

_publ_contact_author_address
; Division of Materials Science & Engineering, Nanyang 
Technological University, Singapore.
;
_publ_contact_author_email weif0002@ntu.edu.sg
_publ_contact_author_name 'Fengxia Wei'
_publ_section_title
;
Crystal Chemistry of Melilite [CaLa]2[Ga]2[Ga2O7]2: a Five Dimensional
Solid Electrolyte
;
_journal_name_full 'Inorganic Chemistry'
_journal_page_first 5941
_journal_page_last 5949
_journal_paper_doi 10.1021/ic300585t
_journal_volume 51
_journal_year 2012
_chemical_formula_sum 'Ca1.033 Ga3 La0.967 O7'
_space_group_ssg_name_WJJ P-42_1m(a,a,0)00s(-a,a,0)000
_cell_angle_alpha 90
_cell_angle_beta 90
_cell_angle_gamma 90
_cell_formula_units_Z 2
_cell_length_a 7.9386(2)
_cell_length_b 7.9386(2)
_cell_length_c 5.2641(3)
_cell_measurement_temperature 293
_cell_measurement_theta_max 37.08
_cell_measurement_theta_min 2.05
_cell_modulation_dimension 2
_cell_volume 331.75(2)
_diffrn_ambient_temperature 293
_diffrn_measured_fraction_theta_full 0.98
_diffrn_measured_fraction_theta_max 0.96
_diffrn_measurement_device 'three-cycle diffractometer'
_diffrn_measurement_device_type 'Bruker CCD'
_diffrn_radiation_monochromator graphite
_diffrn_radiation_probe x-ray
_diffrn_radiation_source 'X-ray tube'
_diffrn_radiation_wavelength 0.71073
_diffrn_reflns_av_R_equivalents 0.0449
_diffrn_reflns_av_sigmaI/netI 0.0348
_diffrn_reflns_limit_h_max 13
_diffrn_reflns_limit_h_min -11
_diffrn_reflns_limit_index_m_1_max 1
_diffrn_reflns_limit_index_m_1_min -1
_diffrn_reflns_limit_index_m_2_max 1
_diffrn_reflns_limit_index_m_2_min -1
_diffrn_reflns_limit_k_max 13
_diffrn_reflns_limit_k_min -13
_diffrn_reflns_limit_l_max 9
_diffrn_reflns_limit_l_min -8
_diffrn_reflns_number 40878
_diffrn_reflns_theta_full 37.5
_diffrn_reflns_theta_max 37.84
_diffrn_reflns_theta_min 2.08
_diffrn_source_current 40
_diffrn_source_voltage 50
_exptl_crystal_density_diffrn 4.9389
_exptl_crystal_F_000 447
_refine_diff_density_max 2.97
_refine_diff_density_min -2.98
_refine_ls_extinction_coef 3400(400)
_refine_ls_extinction_method 'B-C type 1 Lorentzian isotropic (Becker & Coppens, 1974)'
_refine_ls_goodness_of_fit_gt 3.70
_refine_ls_goodness_of_fit_ref 3.70
_refine_ls_number_constraints 56
_refine_ls_number_parameters 333
_refine_ls_number_reflns 2784
_refine_ls_number_restraints 0
_refine_ls_R_factor_all 0.0568
_refine_ls_R_factor_gt 0.0568
_refine_ls_shift/su_max 0.0494
_refine_ls_shift/su_mean 0.0095
_refine_ls_structure_factor_coef F
_refine_ls_weighting_details w=1/(\s^2^(F)+0.0001F^2^)
_refine_ls_weighting_scheme sigma
_refine_ls_wR_factor_gt 0.0851
_refine_ls_wR_factor_ref 0.0851
_reflns_number_gt 2784
_reflns_number_total 7622
_reflns_threshold_expression I>3\s(I)
_cod_database_code 4331458
_[local]_bilbao_database_code 7702ErUBnh

loop_
_space_group_symop_ssg_id
_space_group_symop_ssg_operation_algebraic
1 x1,x2,x3,x4,x5
2 -x1,-x2,x3,-x4,-x5
3 x2,-x1,-x3,x5,-x4
4 -x2,x1,-x3,-x5,x4
5 -x1+1/2,x2+1/2,-x3,x5+1/2,x4+1/2
6 x1+1/2,-x2+1/2,-x3,-x5+1/2,-x4+1/2
7 -x2+1/2,-x1+1/2,x3,-x4+1/2,x5+1/2
8 x2+1/2,x1+1/2,x3,x4+1/2,-x5+1/2

loop_
_atom_site_label
_atom_site_type_symbol
_atom_site_fract_x
_atom_site_fract_y
_atom_site_fract_z
_atom_site_adp_type
_atom_site_U_iso_or_equiv
_atom_site_symmetry_multiplicity
_atom_site_occupancy
_atom_site_calc_flag
_atom_site_refinement_flags
_atom_site_disorder_assembly
_atom_site_disorder_group
La1 La 0.34146(6) 0.15854(6) 0.00476(15) Uani 0.0195(4) 4 0.4664 d . . .
Ca1 Ca 0.34146(6) 0.15854(6) 0.00476(15) Uani 0.0195(4) 4 0.5336 d . . .
Ga1 Ga 0 0 0.5 Uani 0.0185(7) 2 1 d . . .
Ga2 Ga 0.14340(8) 0.35660(8) 0.4662(3) Uani 0.0170(5) 4 1 d . . .
O3 O 0.0862(14) 0.1638(10) 0.292(2) Uani 0.075(4) 8 1 d . . .
O2 O 0.5 0 -0.272(5) Uani 0.25(2) 2 1 d . . .
O1 O 0.1394(7) 0.3606(7) 0.8060(17) Uani 0.029(3) 4 1 d . . .

loop_
_atom_site_aniso_label
_atom_site_aniso_type_symbol
_atom_site_aniso_U_11
_atom_site_aniso_U_22
_atom_site_aniso_U_33
_atom_site_aniso_U_12
_atom_site_aniso_U_13
_atom_site_aniso_U_23
La1 La 0.0232(7) 0.0232(7) 0.0121(9) 0.0068(5) -0.0008(4) 0.0008(4)
Ca1 Ca 0.0232(7) 0.0232(7) 0.0121(9) 0.0068(5) -0.0008(4) 0.0008(4)
Ga1 Ga 0.0203(9) 0.0203(9) 0.0150(15) 0 0 0
Ga2 Ga 0.0182(7) 0.0182(7) 0.0145(11) 0.0007(6) 0.0013(5) -0.0013(5)
O3 O 0.126(9) 0.048(5) 0.051(8) -0.051(6) 0.010(8) -0.003(6)
O2 O 0.35(4) 0.35(4) 0.051(16) -0.35(4) 0 0
O1 O 0.040(5) 0.040(5) 0.007(6) 0.025(5) 0.000(3) 0.000(3)

loop_
_atom_site_displace_Fourier_atom_site_label
_atom_site_displace_Fourier_axis
_atom_site_displace_Fourier_wave_vector_seq_id
_atom_site_displace_Fourier_param_cos
_atom_site_displace_Fourier_param_sin
La1 x 1 0.00292(8) 0.00064(10)
La1 y 1 0.00292(8) -0.00064(10)
La1 z 1 0 0.0050(4)
La1 x 2 0.00154(10) 0.00137(8)
La1 y 2 0.00154(10) 0.00137(8)
La1 z 2 0 0
La1 x 3 0.0007(3) 0.0000(3)
La1 y 3 0.0004(2) 0.00072(20)
La1 z 3 -0.0008(9) -0.0002(7)
La1 x 4 -0.0004(2) -0.00072(20)
La1 y 4 -0.0007(3) 0.0000(3)
La1 z 4 -0.0008(9) -0.0002(7)
Ca1 x 1 0.00292(8) 0.00064(10)
Ca1 y 1 0.00292(8) -0.00064(10)
Ca1 z 1 0 0.0050(4)
Ca1 x 2 0.00154(10) 0.00137(8)
Ca1 y 2 0.00154(10) 0.00137(8)
Ca1 z 2 0 0
Ca1 x 3 0.0007(3) 0.0000(3)
Ca1 y 3 0.0004(2) 0.00072(20)
Ca1 z 3 -0.0008(9) -0.0002(7)
Ca1 x 4 -0.0004(2) -0.00072(20)
Ca1 y 4 -0.0007(3) 0.0000(3)
Ca1 z 4 -0.0008(9) -0.0002(7)
Ga1 x 1 0 -0.00133(10)
Ga1 y 1 0 -0.00306(10)
Ga1 z 1 -0.0005(4) 0
Ga1 x 2 0 0.00306(10)
Ga1 y 2 0 -0.00133(10)
Ga1 z 2 0.0005(4) 0
Ga1 x 3 0 0.0003(5)
Ga1 y 3 0 0.0005(3)
Ga1 z 3 -0.0004(13) 0
Ga1 x 4 0 -0.0005(3)
Ga1 y 4 0 0.0003(5)
Ga1 z 4 0.0004(13) 0
Ga2 x 1 0.00205(8) 0.00365(12)
Ga2 y 1 0.00205(8) -0.00365(12)
Ga2 z 1 0 0.0030(4)
Ga2 x 2 -0.00052(10) 0.00041(10)
Ga2 y 2 -0.00052(10) 0.00041(10)
Ga2 z 2 0 0
Ga2 x 3 -0.0006(3) 0.0004(3)
Ga2 y 3 0.0010(3) 0.0012(2)
Ga2 z 3 -0.0022(9) 0.0009(9)
Ga2 x 4 -0.0010(3) -0.0012(2)
Ga2 y 4 0.0006(3) -0.0004(3)
Ga2 z 4 -0.0022(9) 0.0009(9)
O3 x 1 0.0076(11) 0.0032(10)
O3 y 1 0.0040(9) 0.0051(8)
O3 z 1 0.0029(17) -0.0073(19)
O3 x 2 0.0031(12) 0.0093(13)
O3 y 2 -0.0015(9) -0.0019(11)
O3 z 2 0.0008(16) 0.0068(19)
O3 x 3 0.006(2) -0.003(2)
O3 y 3 0.0018(16) 0.0097(15)
O3 z 3 0.010(5) -0.007(4)
O3 x 4 0.002(2) -0.0052(19)
O3 y 4 0.0043(19) -0.003(2)
O3 z 4 -0.004(5) 0.002(5)
O2 x 1 0 0.028(2)
O2 y 1 0 -0.028(2)
O2 z 1 0 0
O2 x 2 0 -0.0029(15)
O2 y 2 0 -0.0029(15)
O2 z 2 0 0
O2 x 3 0 -0.013(5)
O2 y 3 0 0.000(5)
O2 z 3 0.019(6) 0
O2 x 4 0 0.000(5)
O2 y 4 0 0.013(5)
O2 z 4 0.019(6) 0
O1 x 1 0.0050(8) 0.0024(6)
O1 y 1 0.0050(8) -0.0024(6)
O1 z 1 0 0.0045(18)
O1 x 2 0.0020(9) 0.0082(10)
O1 y 2 0.0020(9) 0.0082(10)
O1 z 2 0 0
O1 x 3 -0.005(2) 0.0029(19)
O1 y 3 0.0033(18) 0.0026(17)
O1 z 3 -0.004(4) 0.008(4)
O1 x 4 -0.0033(18) -0.0026(17)
O1 y 4 0.005(2) -0.0029(19)
O1 z 4 -0.004(4) 0.008(4)

loop_
_atom_site_displace_special_func_atom_site_label
_atom_site_displace_special_func_sawtooth_ax
_atom_site_displace_special_func_sawtooth_ay
_atom_site_displace_special_func_sawtooth_az
_atom_site_displace_special_func_sawtooth_c
_atom_site_displace_special_func_sawtooth_w
? ? ? ? ? ?

loop_
_atom_site_Fourier_wave_vector_seq_id
_jana_atom_site_fourier_wave_vector_q1_coeff
_jana_atom_site_fourier_wave_vector_q2_coeff
1 1 0
2 0 1
3 1 1
4 -1 1
5 2 0
6 0 2

loop_
_atom_site_occ_Fourier_atom_site_label
_atom_site_occ_Fourier_wave_vector_seq_id
_atom_site_occ_Fourier_param_cos
_atom_site_occ_Fourier_param_sin
La1 1 0 0.030(3)
La1 2 0 0
La1 3 0.005(6) 0.001(5)
La1 4 0.005(6) 0.001(5)
Ca1 1 0 -0.030(3)
Ca1 2 0 0
Ca1 3 -0.005(6) -0.001(5)
Ca1 4 -0.005(6) -0.001(5)

loop_
_atom_site_U_Fourier_atom_site_label
_atom_site_U_Fourier_tens_elem
_atom_site_U_Fourier_wave_vector_seq_id
_atom_site_U_Fourier_param_cos
_atom_site_U_Fourier_param_sin
La1 U11 1 -0.0016(4) 0.0120(5)
La1 U22 1 0.0016(4) 0.0120(5)
La1 U33 1 0 0.0113(10)
La1 U12 1 0 0.0028(4)
La1 U13 1 0.0014(5) -0.0017(5)
La1 U23 1 0.0014(5) 0.0017(5)
La1 U11 2 -0.0016(3) 0.0010(3)
La1 U22 2 0.0016(3) -0.0010(3)
La1 U33 2 0 0
La1 U12 2 0 0
La1 U13 2 -0.0002(7) 0.0058(5)
La1 U23 2 -0.0002(7) 0.0058(5)
La1 U11 3 -0.0025(11) -0.0035(9)
La1 U22 3 0.0062(7) 0.0014(8)
La1 U33 3 0.002(2) 0.0029(16)
La1 U12 3 -0.0001(9) 0.0013(5)
La1 U13 3 0.0004(11) -0.0010(16)
La1 U23 3 -0.0018(14) -0.0035(17)
La1 U11 4 0.0062(7) 0.0014(8)
La1 U22 4 -0.0025(11) -0.0035(9)
La1 U33 4 0.002(2) 0.0029(16)
La1 U12 4 -0.0001(9) 0.0013(5)
La1 U13 4 0.0018(14) 0.0035(17)
La1 U23 4 -0.0004(11) 0.0010(16)
La1 U11 5 -0.0142(19) -0.010(3)
La1 U22 5 -0.0142(19) 0.010(3)
La1 U33 5 -0.016(3) 0
La1 U12 5 0.0034(19) 0
La1 U13 5 0.0006(19) -0.001(3)
La1 U23 5 -0.0006(19) -0.001(3)
La1 U11 6 0.016(2) 0.007(2)
La1 U22 6 0.016(2) 0.007(2)
La1 U33 6 -0.009(4) -0.004(6)
La1 U12 6 0.009(2) 0.007(3)
La1 U13 6 -0.0029(18) 0.005(2)
La1 U23 6 0.0029(18) -0.005(2)
Ca1 U11 1 -0.0016(4) 0.0120(5)
Ca1 U22 1 0.0016(4) 0.0120(5)
Ca1 U33 1 0 0.0113(10)
Ca1 U12 1 0 0.0028(4)
Ca1 U13 1 0.0014(5) -0.0017(5)
Ca1 U23 1 0.0014(5) 0.0017(5)
Ca1 U11 2 -0.0016(3) 0.0010(3)
Ca1 U22 2 0.0016(3) -0.0010(3)
Ca1 U33 2 0 0
Ca1 U12 2 0 0
Ca1 U13 2 -0.0002(7) 0.0058(5)
Ca1 U23 2 -0.0002(7) 0.0058(5)
Ca1 U11 3 -0.0025(11) -0.0035(9)
Ca1 U22 3 0.0062(7) 0.0014(8)
Ca1 U33 3 0.002(2) 0.0029(16)
Ca1 U12 3 -0.0001(9) 0.0013(5)
Ca1 U13 3 0.0004(11) -0.0010(16)
Ca1 U23 3 -0.0018(14) -0.0035(17)
Ca1 U11 4 0.0062(7) 0.0014(8)
Ca1 U22 4 -0.0025(11) -0.0035(9)
Ca1 U33 4 0.002(2) 0.0029(16)
Ca1 U12 4 -0.0001(9) 0.0013(5)
Ca1 U13 4 0.0018(14) 0.0035(17)
Ca1 U23 4 -0.0004(11) 0.0010(16)
Ca1 U11 5 -0.0142(19) -0.010(3)
Ca1 U22 5 -0.0142(19) 0.010(3)
Ca1 U33 5 -0.016(3) 0
Ca1 U12 5 0.0034(19) 0
Ca1 U13 5 0.0006(19) -0.001(3)
Ca1 U23 5 -0.0006(19) -0.001(3)
Ca1 U11 6 0.016(2) 0.007(2)
Ca1 U22 6 0.016(2) 0.007(2)
Ca1 U33 6 -0.009(4) -0.004(6)
Ca1 U12 6 0.009(2) 0.007(3)
Ca1 U13 6 -0.0029(18) 0.005(2)
Ca1 U23 6 0.0029(18) -0.005(2)
Ga1 U11 1 0.0003(4) 0
Ga1 U22 1 0.0011(4) 0
Ga1 U33 1 0.0024(7) 0
Ga1 U12 1 -0.0006(3) 0
Ga1 U13 1 0 -0.0007(6)
Ga1 U23 1 0 0.0038(6)
Ga1 U11 2 0.0011(4) 0
Ga1 U22 2 0.0003(4) 0
Ga1 U33 2 0.0024(7) 0
Ga1 U12 2 0.0006(3) 0
Ga1 U13 2 0 0.0038(6)
Ga1 U23 2 0 0.0007(6)
Ga1 U11 3 -0.0005(13) 0
Ga1 U22 3 -0.0028(9) 0
Ga1 U33 3 0.007(4) 0
Ga1 U12 3 -0.0012(8) 0
Ga1 U13 3 0 -0.003(2)
Ga1 U23 3 0 -0.001(3)
Ga1 U11 4 -0.0028(9) 0
Ga1 U22 4 -0.0005(13) 0
Ga1 U33 4 0.007(4) 0
Ga1 U12 4 0.0012(8) 0
Ga1 U13 4 0 -0.001(3)
Ga1 U23 4 0 0.003(2)
Ga1 U11 5 0.017(3) 0
Ga1 U22 5 0.019(2) 0
Ga1 U33 5 -0.014(4) 0
Ga1 U12 5 0.008(2) 0
Ga1 U13 5 0 -0.021(3)
Ga1 U23 5 0 0.006(6)
Ga1 U11 6 0.019(2) 0
Ga1 U22 6 0.017(3) 0
Ga1 U33 6 -0.014(4) 0
Ga1 U12 6 -0.008(2) 0
Ga1 U13 6 0 -0.006(6)
Ga1 U23 6 0 -0.021(3)
Ga2 U11 1 0.0005(3) -0.0032(3)
Ga2 U22 1 -0.0005(3) -0.0032(3)
Ga2 U33 1 0 0.0003(8)
Ga2 U12 1 0 -0.0032(3)
Ga2 U13 1 -0.0015(4) 0.0017(6)
Ga2 U23 1 -0.0015(4) -0.0017(6)
Ga2 U11 2 -0.0034(4) 0.0035(4)
Ga2 U22 2 0.0034(4) -0.0035(4)
Ga2 U33 2 0 0
Ga2 U12 2 0 0
Ga2 U13 2 -0.0009(3) 0.0002(3)
Ga2 U23 2 -0.0009(3) 0.0002(3)
Ga2 U11 3 0.0046(10) -0.0018(12)
Ga2 U22 3 -0.0041(8) -0.0066(8)
Ga2 U33 3 -0.005(2) 0.000(2)
Ga2 U12 3 0.0024(9) 0.0026(8)
Ga2 U13 3 0.0031(13) 0.0035(16)
Ga2 U23 3 0.0039(15) 0.0029(14)
Ga2 U11 4 -0.0041(8) -0.0066(8)
Ga2 U22 4 0.0046(10) -0.0018(12)
Ga2 U33 4 -0.005(2) 0.000(2)
Ga2 U12 4 0.0024(9) 0.0026(8)
Ga2 U13 4 -0.0039(15) -0.0029(14)
Ga2 U23 4 -0.0031(13) -0.0035(16)
Ga2 U11 5 -0.004(2) -0.002(3)
Ga2 U22 5 -0.004(2) 0.002(3)
Ga2 U33 5 -0.015(6) 0
Ga2 U12 5 -0.007(2) 0
Ga2 U13 5 -0.004(4) 0.014(2)
Ga2 U23 5 0.004(4) 0.014(2)
Ga2 U11 6 -0.005(4) 0.0206(19)
Ga2 U22 6 -0.005(4) 0.0206(19)
Ga2 U33 6 0.002(7) -0.022(5)
Ga2 U12 6 -0.003(3) 0.001(2)
Ga2 U13 6 0.014(2) 0.004(3)
Ga2 U23 6 -0.014(2) -0.004(3)
O3 U11 1 0.059(8) -0.017(7)
O3 U22 1 0.027(5) 0.006(4)
O3 U33 1 0.009(6) -0.006(7)
O3 U12 1 0.017(5) -0.024(4)
O3 U13 1 -0.013(5) 0.011(6)
O3 U23 1 -0.009(5) -0.008(4)
O3 U11 2 -0.009(8) -0.008(9)
O3 U22 2 0.010(4) -0.002(5)
O3 U33 2 -0.003(5) 0.023(8)
O3 U12 2 -0.038(5) 0.008(6)
O3 U13 2 0.014(5) -0.001(7)
O3 U23 2 -0.003(4) -0.006(6)
O3 U11 3 0.000(16) -0.028(14)
O3 U22 3 0.017(9) 0.014(8)
O3 U33 3 0.012(18) 0.038(14)
O3 U12 3 -0.019(10) 0.001(8)
O3 U13 3 0.015(13) -0.032(11)
O3 U23 3 0.002(10) 0.017(9)
O3 U11 4 -0.019(14) -0.024(14)
O3 U22 4 -0.027(8) 0.004(8)
O3 U33 4 -0.035(17) 0.019(14)
O3 U12 4 0.005(9) 0.011(8)
O3 U13 4 0.019(12) -0.017(11)
O3 U23 4 -0.020(9) 0.019(8)
O3 U11 5 0.002(16) 0.007(16)
O3 U22 5 0.017(11) 0.010(10)
O3 U33 5 -0.028(14) -0.013(15)
O3 U12 5 -0.003(11) -0.031(10)
O3 U13 5 -0.029(11) 0.017(12)
O3 U23 5 0.008(10) -0.029(9)
O3 U11 6 -0.021(19) 0.070(16)
O3 U22 6 -0.019(12) -0.002(11)
O3 U33 6 -0.039(17) 0.016(18)
O3 U12 6 0.023(12) -0.033(11)
O3 U13 6 0.005(13) 0.002(12)
O3 U23 6 -0.002(11) 0.010(10)
O2 U11 1 0.21(2) 0
O2 U22 1 -0.21(2) 0
O2 U33 1 0 0
O2 U12 1 0 0
O2 U13 1 0 0.045(8)
O2 U23 1 0 -0.045(8)
O2 U11 2 0.14(2) 0
O2 U22 2 -0.14(2) 0
O2 U33 2 0 0
O2 U12 2 0 0
O2 U13 2 0 -0.016(6)
O2 U23 2 0 -0.016(6)
O2 U11 3 0.23(4) 0
O2 U22 3 0.21(4) 0
O2 U33 3 0.037(17) 0
O2 U12 3 -0.22(4) 0
O2 U13 3 0 -0.020(19)
O2 U23 3 0 0.019(19)
O2 U11 4 0.21(4) 0
O2 U22 4 0.23(4) 0
O2 U33 4 0.037(17) 0
O2 U12 4 -0.22(4) 0
O2 U13 4 0 -0.019(19)
O2 U23 4 0 0.020(19)
O2 U11 5 0.17(3) 0
O2 U22 5 0.17(3) 0
O2 U33 5 0.048(17) 0
O2 U12 5 -0.18(3) 0
O2 U13 5 0 -0.012(5)
O2 U23 5 0 -0.012(5)
O2 U11 6 0.07(4) 0
O2 U22 6 0.07(4) 0
O2 U33 6 -0.02(3) 0
O2 U12 6 -0.07(4) 0
O2 U13 6 0 0.039(18)
O2 U23 6 0 -0.039(18)
O1 U11 1 0.001(3) -0.003(3)
O1 U22 1 -0.001(3) -0.003(3)
O1 U33 1 0 -0.008(5)
O1 U12 1 0 0.001(3)
O1 U13 1 -0.008(3) 0.001(2)
O1 U23 1 -0.008(3) -0.001(2)
O1 U11 2 -0.001(3) -0.011(4)
O1 U22 2 0.001(3) 0.011(4)
O1 U33 2 0 0
O1 U12 2 0 0
O1 U13 2 0.004(3) -0.003(3)
O1 U23 2 0.004(3) -0.003(3)
O1 U11 3 -0.009(8) 0.013(11)
O1 U22 3 0.028(6) -0.018(7)
O1 U33 3 -0.012(12) 0.001(8)
O1 U12 3 0.003(5) -0.005(7)
O1 U13 3 -0.005(10) 0.003(9)
O1 U23 3 -0.003(8) 0.012(7)
O1 U11 4 0.028(6) -0.018(7)
O1 U22 4 -0.009(8) 0.013(11)
O1 U33 4 -0.012(12) 0.001(8)
O1 U12 4 0.003(5) -0.005(7)
O1 U13 4 0.003(8) -0.012(7)
O1 U23 4 0.005(10) -0.003(9)
O1 U11 5 -0.003(15) -0.009(14)
O1 U22 5 -0.003(15) 0.009(14)
O1 U33 5 -0.01(2) 0
O1 U12 5 -0.021(16) 0
O1 U13 5 0.002(9) 0.016(11)
O1 U23 5 -0.002(9) 0.016(11)
O1 U11 6 -0.017(14) -0.018(14)
O1 U22 6 -0.017(14) -0.018(14)
O1 U33 6 0.01(2) 0.00(2)
O1 U12 6 -0.028(13) -0.001(16)
O1 U13 6 -0.003(10) 0.003(11)
O1 U23 6 0.003(10) -0.003(11)

loop_
_atom_type_symbol
_atom_type_scat_dispersion_real
_atom_type_scat_dispersion_imag
_atom_type_scat_source
Ca 0.2262 0.3064 'International Tables Vol C tables 4.2.6.8 and 6.1.1.1'
Ga 0.2307 1.6083 'International Tables Vol C tables 4.2.6.8 and 6.1.1.1'
La -0.2871 2.4523 'International Tables Vol C tables 4.2.6.8 and 6.1.1.1'
O 0.0106 0.0060 'International Tables Vol C tables 4.2.6.8 and 6.1.1.1'

loop_
_cell_wave_vector_seq_id
_cell_wave_vector_x
_cell_wave_vector_y
_cell_wave_vector_z
1 0.216050 0.216050 0.000000
2 -0.216050 0.216050 0.000000

loop_
_geom_angle_atom_site_label_1
_geom_angle_atom_site_label_2
_geom_angle_atom_site_label_3
_geom_angle_site_ssg_symmetry_1
_geom_angle_site_ssg_symmetry_2
_geom_angle_site_ssg_symmetry_3
_geom_angle_av
_geom_angle_min
_geom_angle_max
_geom_angle_publ_flag
Ca1 La1 O3 . . . 0 0 0 ?
Ca1 La1 O3 . . 3_55555 0 0 0 ?
Ca1 La1 O3 . . 6_55555 0 0 0 ?
Ca1 La1 O3 . . 7_55555 0 0 0 ?
Ca1 La1 O2 . . . 0 0 0 ?
Ca1 La1 O1 . . 1_55455 0 0 0 ?
Ca1 La1 O1 . . 3_55655 0 0 0 ?
Ca1 La1 O1 . . 4_65655 0 0 0 ?
O3 La1 O3 . . 3_55555 86.8(17) 83.3(16) 91.4(16) ?
O3 La1 O3 . . 6_55555 149.4(14) 143.8(14) 153.4(14) ?
O3 La1 O3 . . 7_55555 67.4(16) 64.4(16) 70.4(16) ?
O3 La1 O2 . . . 146(3) 143(3) 149(3) ?
O3 La1 O1 . . 1_55455 74.1(17) 68.1(17) 79.8(17) ?
O3 La1 O1 . . 3_55655 80.3(15) 73.2(14) 86.8(15) ?
O3 La1 O1 . . 4_65655 120.4(19) 114.1(19) 124.6(19) ?
O3 La1 O3 3_55555 . 6_55555 111.7(18) 110.4(17) 113.1(18) ?
O3 La1 O3 3_55555 . 7_55555 149.4(14) 143.8(14) 153.5(14) ?
O3 La1 O2 3_55555 . . 63(3) 58(3) 70(3) ?
O3 La1 O1 3_55555 . 1_55455 83.9(15) 79.3(15) 88.7(15) ?
O3 La1 O1 3_55555 . 3_55655 67.3(16) 63.3(16) 71.3(16) ?
O3 La1 O1 3_55555 . 4_65655 128.5(14) 123.3(14) 132.8(14) ?
O3 La1 O3 6_55555 . 7_55555 86.7(17) 83.2(16) 91.4(16) ?
O3 La1 O2 6_55555 . . 64(3) 58(3) 70(3) ?
O3 La1 O1 6_55555 . 1_55455 83.6(15) 79.3(15) 88.7(15) ?
O3 La1 O1 6_55555 . 3_55655 128.6(14) 123.3(14) 132.7(14) ?
O3 La1 O1 6_55555 . 4_65655 67.5(16) 63.3(16) 71.3(16) ?
O3 La1 O2 7_55555 . . 146(3) 143(3) 149(3) ?
O3 La1 O1 7_55555 . 1_55455 73.9(17) 68.1(17) 79.8(17) ?
O3 La1 O1 7_55555 . 3_55655 120.5(19) 114.1(19) 124.6(19) ?
O3 La1 O1 7_55555 . 4_65655 80.4(15) 73.3(14) 86.8(15) ?
O2 La1 O1 . . 1_55455 115.9(18) 108.7(17) 122.9(17) ?
O2 La1 O1 . . 3_55655 73.1(18) 64(2) 82(2) ?
O2 La1 O1 . . 4_65655 73.2(18) 63.9(19) 82(2) ?
O1 La1 O1 1_55455 . 3_55655 142.3(14) 138.4(14) 146.9(14) ?
O1 La1 O1 1_55455 . 4_65655 142.2(14) 138.4(14) 146.8(14) ?
O1 La1 O1 3_55655 . 4_65655 75.0(14) 70.5(14) 79.6(14) ?
La1 Ca1 O3 . . . 0 0 0 ?
La1 Ca1 O3 . . 3_55555 0 0 0 ?
La1 Ca1 O3 . . 6_55555 0 0 0 ?
La1 Ca1 O3 . . 7_55555 0 0 0 ?
La1 Ca1 O2 . . . 0 0 0 ?
La1 Ca1 O1 . . 1_55455 0 0 0 ?
La1 Ca1 O1 . . 3_55655 0 0 0 ?
La1 Ca1 O1 . . 4_65655 0 0 0 ?
O3 Ca1 O3 . . 3_55555 86.8(17) 83.3(16) 91.4(16) ?
O3 Ca1 O3 . . 6_55555 149.4(14) 143.8(14) 153.4(14) ?
O3 Ca1 O3 . . 7_55555 67.4(16) 64.4(16) 70.4(16) ?
O3 Ca1 O2 . . . 146(3) 143(3) 149(3) ?
O3 Ca1 O1 . . 1_55455 74.1(17) 68.1(17) 79.8(17) ?
O3 Ca1 O1 . . 3_55655 80.3(15) 73.2(14) 86.8(15) ?
O3 Ca1 O1 . . 4_65655 120.4(19) 114.1(19) 124.6(19) ?
O3 Ca1 O3 3_55555 . 6_55555 111.7(18) 110.4(17) 113.1(18) ?
O3 Ca1 O3 3_55555 . 7_55555 149.4(14) 143.8(14) 153.5(14) ?
O3 Ca1 O2 3_55555 . . 63(3) 58(3) 70(3) ?
O3 Ca1 O1 3_55555 . 1_55455 83.9(15) 79.3(15) 88.7(15) ?
O3 Ca1 O1 3_55555 . 3_55655 67.3(16) 63.3(16) 71.3(16) ?
O3 Ca1 O1 3_55555 . 4_65655 128.5(14) 123.3(14) 132.8(14) ?
O3 Ca1 O3 6_55555 . 7_55555 86.7(17) 83.2(16) 91.4(16) ?
O3 Ca1 O2 6_55555 . . 64(3) 58(3) 70(3) ?
O3 Ca1 O1 6_55555 . 1_55455 83.6(15) 79.3(15) 88.7(15) ?
O3 Ca1 O1 6_55555 . 3_55655 128.6(14) 123.3(14) 132.7(14) ?
O3 Ca1 O1 6_55555 . 4_65655 67.5(16) 63.3(16) 71.3(16) ?
O3 Ca1 O2 7_55555 . . 146(3) 143(3) 149(3) ?
O3 Ca1 O1 7_55555 . 1_55455 73.9(17) 68.1(17) 79.8(17) ?
O3 Ca1 O1 7_55555 . 3_55655 120.5(19) 114.1(19) 124.6(19) ?
O3 Ca1 O1 7_55555 . 4_65655 80.4(15) 73.3(14) 86.8(15) ?
O2 Ca1 O1 . . 1_55455 115.9(18) 108.7(17) 122.9(17) ?
O2 Ca1 O1 . . 3_55655 73.1(18) 64(2) 82(2) ?
O2 Ca1 O1 . . 4_65655 73.2(18) 63.9(19) 82(2) ?
O1 Ca1 O1 1_55455 . 3_55655 142.3(14) 138.4(14) 146.9(14) ?
O1 Ca1 O1 1_55455 . 4_65655 142.2(14) 138.4(14) 146.8(14) ?
O1 Ca1 O1 3_55655 . 4_65655 75.0(14) 70.5(14) 79.6(14) ?
O3 Ga1 O3 . . 2_55555 107(3) 99(3) 114(3) ?
O3 Ga1 O3 . . 3_55655 111(2) 106(2) 117(2) ?
O3 Ga1 O3 . . 4_55655 111(2) 106(2) 117(2) ?
O3 Ga1 O3 2_55555 . 3_55655 111(2) 106(2) 117(2) ?
O3 Ga1 O3 2_55555 . 4_55655 111(2) 106(2) 117(2) ?
O3 Ga1 O3 3_55655 . 4_55655 107(3) 99(3) 114(3) ?
O3 Ga2 O3 . . 7_55555 99(3) 96(3) 103(3) ?
O3 Ga2 O2 . . 3_56555 95(3) 81(4) 110(3) ?
O3 Ga2 O1 . . . 121(2) 115(2) 130(2) ?
O3 Ga2 O2 7_55555 . 3_56555 94(3) 81(4) 110(3) ?
O3 Ga2 O1 7_55555 . . 121(2) 115(2) 130(2) ?
O2 Ga2 O1 3_56555 . . 120(2) 117.1(19) 124(2) ?
La1 O3 La1 . . 4_55555 103(2) 96(2) 108(2) ?
La1 O3 Ca1 . . . 0.0(5) 0.0(5) 0.0(5) ?
La1 O3 Ca1 . . 4_55555 103(2) 96(2) 108(2) ?
La1 O3 Ga1 . . . 130(2) 123(2) 138(3) ?
La1 O3 Ga2 . . . 97(2) 91.1(19) 103(2) ?
La1 O3 O3 . . 2_55555 111(2) 107(2) 114(2) ?
La1 O3 O3 . . 3_55655 105(2) 99.2(19) 111(2) ?
La1 O3 O3 . . 4_55655 163(2) 156(2) 172(2) ?
La1 O3 O3 . . 7_55555 56.3(16) 54.1(15) 59.8(18) ?
La1 O3 O2 . . 3_56555 101(3) 91(2) 107(3) ?
La1 O3 O1 . . 1_55455 52.5(14) 49.0(13) 54.8(15) ?
La1 O3 Ca1 4_55555 . . 103(2) 96(2) 108(2) ?
La1 O3 Ca1 4_55555 . 4_55555 0.0(5) 0.0(5) 0.0(5) ?
La1 O3 Ga1 4_55555 . . 115(2) 108(2) 123(3) ?
La1 O3 Ga2 4_55555 . . 91.6(18) 83.7(16) 96.7(18) ?
La1 O3 O3 4_55555 . 2_55555 97(2) 91.3(18) 103(2) ?
La1 O3 O3 4_55555 . 3_55655 149(2) 143(2) 154(2) ?
La1 O3 O3 4_55555 . 4_55655 92.7(19) 86.4(18) 98.1(19) ?
La1 O3 O3 4_55555 . 7_55555 97.5(19) 88.4(17) 104.3(19) ?
La1 O3 O2 4_55555 . 3_56555 48.3(19) 41.5(19) 53.9(19) ?
La1 O3 O1 4_55555 . 1_55455 51.7(13) 47.9(12) 55.3(14) ?
Ca1 O3 Ca1 . . 4_55555 103(2) 96(2) 108(2) ?
Ca1 O3 Ga1 . . . 130(2) 123(2) 138(3) ?
Ca1 O3 Ga2 . . . 97(2) 91.1(19) 103(2) ?
Ca1 O3 O3 . . 2_55555 111(2) 107(2) 114(2) ?
Ca1 O3 O3 . . 3_55655 105(2) 99.2(19) 111(2) ?
Ca1 O3 O3 . . 4_55655 163(2) 156(2) 172(2) ?
Ca1 O3 O3 . . 7_55555 56.3(16) 54.1(15) 59.8(18) ?
Ca1 O3 O2 . . 3_56555 101(3) 91(2) 107(3) ?
Ca1 O3 O1 . . 1_55455 52.5(14) 49.0(13) 54.8(15) ?
Ca1 O3 Ga1 4_55555 . . 115(2) 108(2) 123(3) ?
Ca1 O3 Ga2 4_55555 . . 91.6(18) 83.7(16) 96.7(18) ?
Ca1 O3 O3 4_55555 . 2_55555 97(2) 91.3(18) 103(2) ?
Ca1 O3 O3 4_55555 . 3_55655 149(2) 143(2) 154(2) ?
Ca1 O3 O3 4_55555 . 4_55655 92.7(19) 86.4(18) 98.1(19) ?
Ca1 O3 O3 4_55555 . 7_55555 97.5(19) 88.4(17) 104.3(19) ?
Ca1 O3 O2 4_55555 . 3_56555 48.3(19) 41.5(19) 53.9(19) ?
Ca1 O3 O1 4_55555 . 1_55455 51.7(13) 47.9(12) 55.3(14) ?
Ga1 O3 Ga2 . . . 112(4) 107(3) 119(4) ?
Ga1 O3 O3 . . 2_55555 36.7(16) 31.8(15) 42.0(18) ?
Ga1 O3 O3 . . 3_55655 34.6(14) 30.3(13) 38.7(16) ?
Ga1 O3 O3 . . 4_55655 34.6(15) 31.2(15) 37.1(16) ?
Ga1 O3 O3 . . 7_55555 140(3) 128(3) 150(4) ?
Ga1 O3 O2 . . 3_56555 128(3) 121(3) 133(3) ?
Ga1 O3 O1 . . 1_55455 157(3) 151(3) 165(3) ?
Ga2 O3 O3 . . 2_55555 148(3) 139(3) 156(3) ?
Ga2 O3 O3 . . 3_55655 98(3) 92(3) 106(3) ?
Ga2 O3 O3 . . 4_55655 88(3) 84(2) 91(3) ?
Ga2 O3 O3 . . 7_55555 40.4(16) 36.9(15) 44.1(18) ?
Ga2 O3 O2 . . 3_56555 43.7(19) 34.8(16) 49(2) ?
Ga2 O3 O1 . . 1_55455 88(2) 79.5(19) 93(2) ?
O3 O3 O3 2_55555 . 3_55655 60.8(19) 55.9(17) 66(2) ?
O3 O3 O3 2_55555 . 4_55655 60.8(19) 56.3(18) 67(2) ?
O3 O3 O3 2_55555 . 7_55555 162(3) 154(3) 168(2) ?
O3 O3 O2 2_55555 . 3_56555 137(3) 130(3) 143(3) ?
O3 O3 O1 2_55555 . 1_55455 121(3) 118(3) 127(3) ?
O3 O3 O3 3_55655 . 4_55655 58.3(18) 52.6(17) 63.8(19) ?
O3 O3 O3 3_55655 . 7_55555 109(2) 98(2) 118(3) ?
O3 O3 O2 3_55655 . 3_56555 136(3) 128(3) 144(3) ?
O3 O3 O1 3_55655 . 1_55455 157(2) 152(2) 160(2) ?
O3 O3 O3 4_55655 . 7_55555 127(3) 123(3) 130(3) ?
O3 O3 O2 4_55655 . 3_56555 93(3) 89(3) 98(3) ?
O3 O3 O1 4_55655 . 1_55455 144(2) 137(2) 151(2) ?
O3 O3 O2 7_55555 . 3_56555 59(3) 48(2) 69(3) ?
O3 O3 O1 7_55555 . 1_55455 62(2) 55.9(18) 68(2) ?
O2 O3 O1 3_56555 . 1_55455 60.3(17) 52.9(15) 67(2) ?
La1 O2 La1 . . 2_65555 100.9(17) 94(2) 110(3) ?
La1 O2 Ca1 . . . 0.0(5) 0.0(5) 0.0(5) ?
La1 O2 Ca1 . . 2_65555 100.9(17) 94(2) 110(3) ?
La1 O2 Ga2 . . 3_55555 109(3) 96(4) 125(5) ?
La1 O2 Ga2 . . 4_65555 109(3) 95(4) 125(5) ?
La1 O2 O3 . . 3_55555 68(2) 60.0(18) 75(3) ?
La1 O2 O3 . . 4_65555 114(2) 106(3) 123(3) ?
La1 O2 O3 . . 5_54555 114(2) 106(3) 123(3) ?
La1 O2 O3 . . 6_55555 68(2) 60(2) 75(3) ?
La1 O2 O1 . . 3_55655 57.6(14) 53.2(12) 62.7(18) ?
La1 O2 O1 . . 4_65655 57.5(14) 53.2(12) 62.7(18) ?
La1 O2 Ca1 2_65555 . . 100.9(17) 94(2) 110(3) ?
La1 O2 Ca1 2_65555 . 2_65555 0.0(5) 0.0(5) 0.0(5) ?
La1 O2 Ga2 2_65555 . 3_55555 110(3) 95(4) 125(4) ?
La1 O2 Ga2 2_65555 . 4_65555 110(3) 95(4) 125(5) ?
La1 O2 O3 2_65555 . 3_55555 114(2) 106(3) 123(3) ?
La1 O2 O3 2_65555 . 4_65555 69(2) 60(2) 75(3) ?
La1 O2 O3 2_65555 . 5_54555 68(2) 60.0(18) 75(3) ?
La1 O2 O3 2_65555 . 6_55555 114(2) 106(3) 123(3) ?
La1 O2 O1 2_65555 . 3_55655 57.5(14) 53.3(12) 62.8(18) ?
La1 O2 O1 2_65555 . 4_65655 57.6(14) 53.3(12) 62.7(18) ?
Ca1 O2 Ca1 . . 2_65555 100.9(17) 94(2) 110(3) ?
Ca1 O2 Ga2 . . 3_55555 109(3) 96(4) 125(5) ?
Ca1 O2 Ga2 . . 4_65555 109(3) 95(4) 125(5) ?
Ca1 O2 O3 . . 3_55555 68(2) 60.0(18) 75(3) ?
Ca1 O2 O3 . . 4_65555 114(2) 106(3) 123(3) ?
Ca1 O2 O3 . . 5_54555 114(2) 106(3) 123(3) ?
Ca1 O2 O3 . . 6_55555 68(2) 60(2) 75(3) ?
Ca1 O2 O1 . . 3_55655 57.6(14) 53.2(12) 62.7(18) ?
Ca1 O2 O1 . . 4_65655 57.5(14) 53.2(12) 62.7(18) ?
Ca1 O2 Ga2 2_65555 . 3_55555 110(3) 95(4) 125(4) ?
Ca1 O2 Ga2 2_65555 . 4_65555 110(3) 95(4) 125(5) ?
Ca1 O2 O3 2_65555 . 3_55555 114(2) 106(3) 123(3) ?
Ca1 O2 O3 2_65555 . 4_65555 69(2) 60(2) 75(3) ?
Ca1 O2 O3 2_65555 . 5_54555 68(2) 60.0(18) 75(3) ?
Ca1 O2 O3 2_65555 . 6_55555 114(2) 106(3) 123(3) ?
Ca1 O2 O1 2_65555 . 3_55655 57.5(14) 53.3(12) 62.8(18) ?
Ca1 O2 O1 2_65555 . 4_65655 57.6(14) 53.3(12) 62.7(18) ?
Ga2 O2 Ga2 3_55555 . 4_65555 114(2) 106(3) 125(4) ?
Ga2 O2 O3 3_55555 . 3_55555 41.4(18) 34.8(16) 52(2) ?
Ga2 O2 O3 3_55555 . 4_65555 135(3) 122(3) 148(3) ?
Ga2 O2 O3 3_55555 . 5_54555 41.8(18) 34.8(16) 52(2) ?
Ga2 O2 O3 3_55555 . 6_55555 134(3) 122(3) 148(3) ?
Ga2 O2 O1 3_55555 . 3_55655 89(2) 82.6(17) 97(2) ?
Ga2 O2 O1 3_55555 . 4_65655 153(3) 146(3) 161(2) ?
Ga2 O2 O3 4_65555 . 3_55555 134(3) 122(2) 148(3) ?
Ga2 O2 O3 4_65555 . 4_65555 41.8(18) 34.9(16) 52(2) ?
Ga2 O2 O3 4_65555 . 5_54555 135(3) 122(3) 148(3) ?
Ga2 O2 O3 4_65555 . 6_55555 41.5(18) 34.9(17) 52(2) ?
Ga2 O2 O1 4_65555 . 3_55655 153(3) 146(3) 161(2) ?
Ga2 O2 O1 4_65555 . 4_65655 90(2) 83(2) 97(2) ?
O3 O2 O3 3_55555 . 4_65555 171(3) 165(3) 179(3) ?
O3 O2 O3 3_55555 . 5_54555 61(2) 56.0(19) 66(2) ?
O3 O2 O3 3_55555 . 6_55555 118(3) 110(3) 128(3) ?
O3 O2 O1 3_55555 . 3_55655 64(2) 57.3(18) 70.6(19) ?
O3 O2 O1 3_55555 . 4_65655 119(2) 111(2) 127(2) ?
O3 O2 O3 4_65555 . 5_54555 119(3) 110(3) 128(3) ?
O3 O2 O3 4_65555 . 6_55555 61(2) 56.0(19) 66(2) ?
O3 O2 O1 4_65555 . 3_55655 119(2) 111(2) 127(2) ?
O3 O2 O1 4_65555 . 4_65655 64(2) 57.3(17) 70.7(19) ?
O3 O2 O3 5_54555 . 6_55555 171(3) 165(3) 179(3) ?
O3 O2 O1 5_54555 . 3_55655 64(2) 57.3(18) 70.7(18) ?
O3 O2 O1 5_54555 . 4_65655 119(2) 111(2) 127(2) ?
O3 O2 O1 6_55555 . 3_55655 119(2) 111(2) 127(2) ?
O3 O2 O1 6_55555 . 4_65655 64(2) 57.3(17) 70.7(19) ?
O1 O2 O1 3_55655 . 4_65655 64.9(16) 64.6(14) 65.3(19) ?
La1 O1 La1 1_55655 . 3_56655 113.0(18) 108.6(16) 118.3(18) ?
La1 O1 La1 1_55655 . 4_55655 112.9(18) 108.6(16) 118.3(18) ?
La1 O1 Ca1 1_55655 . 1_55655 0.0(5) 0.0(5) 0.0(5) ?
La1 O1 Ca1 1_55655 . 3_56655 113.0(18) 108.6(16) 118.3(18) ?
La1 O1 Ca1 1_55655 . 4_55655 112.9(18) 108.6(16) 118.3(18) ?
La1 O1 Ga2 1_55655 . . 113(2) 110(2) 116(2) ?
La1 O1 O3 1_55655 . 1_55655 53.4(14) 49.7(12) 58.9(14) ?
La1 O1 O3 1_55655 . 7_55655 53.5(14) 49.6(12) 58.9(14) ?
La1 O1 O2 1_55655 . 3_56655 98(2) 96(3) 99(2) ?
La1 O1 O1 1_55655 . 2_56555 155(2) 151(2) 159(2) ?
La1 O1 La1 3_56655 . 4_55655 87.5(14) 85.7(14) 89.5(15) ?
La1 O1 Ca1 3_56655 . 1_55655 113.0(18) 108.6(16) 118.3(18) ?
La1 O1 Ca1 3_56655 . 3_56655 0.0(5) 0.0(5) 0.0(5) ?
La1 O1 Ca1 3_56655 . 4_55655 87.5(14) 85.7(14) 89.5(15) ?
La1 O1 Ga2 3_56655 . . 114(2) 107.0(19) 120(2) ?
La1 O1 O3 3_56655 . 1_55655 98.9(18) 96.1(17) 101.8(18) ?
La1 O1 O3 3_56655 . 7_55655 60.8(14) 58.3(15) 62.6(14) ?
La1 O1 O2 3_56655 . 3_56655 49(2) 41(2) 57(2) ?
La1 O1 O1 3_56655 . 2_56555 52.5(12) 48.4(11) 56.6(13) ?
La1 O1 Ca1 4_55655 . 1_55655 112.9(18) 108.6(16) 118.3(18) ?
La1 O1 Ca1 4_55655 . 3_56655 87.5(14) 85.7(14) 89.5(15) ?
La1 O1 Ca1 4_55655 . 4_55655 0.0(5) 0.0(5) 0.0(5) ?
La1 O1 Ga2 4_55655 . . 114(2) 107.0(19) 120(2) ?
La1 O1 O3 4_55655 . 1_55655 60.9(14) 58.3(15) 62.6(14) ?
La1 O1 O3 4_55655 . 7_55655 98.9(18) 96.1(17) 101.8(18) ?
La1 O1 O2 4_55655 . 3_56655 49(2) 41(2) 57(2) ?
La1 O1 O1 4_55655 . 2_56555 52.4(12) 48.4(11) 56.6(13) ?
Ca1 O1 Ca1 1_55655 . 3_56655 113.0(18) 108.6(16) 118.3(18) ?
Ca1 O1 Ca1 1_55655 . 4_55655 112.9(18) 108.6(16) 118.3(18) ?
Ca1 O1 Ga2 1_55655 . . 113(2) 110(2) 116(2) ?
Ca1 O1 O3 1_55655 . 1_55655 53.4(14) 49.7(12) 58.9(14) ?
Ca1 O1 O3 1_55655 . 7_55655 53.5(14) 49.6(12) 58.9(14) ?
Ca1 O1 O2 1_55655 . 3_56655 98(2) 96(3) 99(2) ?
Ca1 O1 O1 1_55655 . 2_56555 155(2) 151(2) 159(2) ?
Ca1 O1 Ca1 3_56655 . 4_55655 87.5(14) 85.7(14) 89.5(15) ?
Ca1 O1 Ga2 3_56655 . . 114(2) 107.0(19) 120(2) ?
Ca1 O1 O3 3_56655 . 1_55655 98.9(18) 96.1(17) 101.8(18) ?
Ca1 O1 O3 3_56655 . 7_55655 60.8(14) 58.3(15) 62.6(14) ?
Ca1 O1 O2 3_56655 . 3_56655 49(2) 41(2) 57(2) ?
Ca1 O1 O1 3_56655 . 2_56555 52.5(12) 48.4(11) 56.6(13) ?
Ca1 O1 Ga2 4_55655 . . 114(2) 107.0(19) 120(2) ?
Ca1 O1 O3 4_55655 . 1_55655 60.9(14) 58.3(15) 62.6(14) ?
Ca1 O1 O3 4_55655 . 7_55655 98.9(18) 96.1(17) 101.8(18) ?
Ca1 O1 O2 4_55655 . 3_56655 49(2) 41(2) 57(2) ?
Ca1 O1 O1 4_55655 . 2_56555 52.4(12) 48.4(11) 56.6(13) ?
Ga2 O1 O3 . . 1_55655 147(2) 142(2) 152(2) ?
Ga2 O1 O3 . . 7_55655 147(2) 142(2) 152(2) ?
Ga2 O1 O2 . . 3_56655 149(3) 145(3) 153(3) ?
Ga2 O1 O1 . . 2_56555 91(2) 88.5(18) 95(2) ?
O3 O1 O3 1_55655 . 7_55655 55.2(17) 51.3(16) 59.4(18) ?
O3 O1 O2 1_55655 . 3_56655 55(2) 49(3) 61(2) ?
O3 O1 O1 1_55655 . 2_56555 105.4(19) 100.5(19) 109(2) ?
O3 O1 O2 7_55655 . 3_56655 55(2) 49(2) 61(2) ?
O3 O1 O1 7_55655 . 2_56555 105.4(19) 100.6(19) 109(2) ?
O2 O1 O1 3_56655 . 2_56555 57.5(17) 53(2) 62(2) ?

loop_
_geom_bond_atom_site_label_1
_geom_bond_atom_site_label_2
_geom_bond_site_ssg_symmetry_1
_geom_bond_site_ssg_symmetry_2
_geom_bond_distance_av
_geom_bond_distance_min
_geom_bond_distance_max
_geom_bond_publ_flag
La1 Ca1 . . 0 0 0 ?
La1 O3 . . 2.53(6) 2.40(6) 2.63(6) ?
La1 O3 . 3_55555 2.87(6) 2.66(6) 3.07(6) ?
La1 O3 . 6_55555 2.87(6) 2.66(6) 3.07(6) ?
La1 O3 . 7_55555 2.53(6) 2.40(6) 2.64(6) ?
La1 O2 . . 2.31(5) 2.00(6) 2.61(6) ?
La1 O1 . 1_55455 2.50(5) 2.38(5) 2.61(5) ?
La1 O1 . 3_55655 2.58(5) 2.42(5) 2.67(5) ?
La1 O1 . 4_65655 2.57(5) 2.42(5) 2.67(4) ?
Ca1 O3 . . 2.53(6) 2.40(6) 2.63(6) ?
Ca1 O3 . 3_55555 2.87(6) 2.66(6) 3.07(6) ?
Ca1 O3 . 6_55555 2.87(6) 2.66(6) 3.07(6) ?
Ca1 O3 . 7_55555 2.53(6) 2.40(6) 2.64(6) ?
Ca1 O2 . . 2.31(5) 2.00(6) 2.61(6) ?
Ca1 O1 . 1_55455 2.50(5) 2.38(5) 2.61(5) ?
Ca1 O1 . 3_55655 2.58(5) 2.42(5) 2.67(5) ?
Ca1 O1 . 4_65655 2.57(5) 2.42(5) 2.67(4) ?
Ga1 O3 . . 1.84(6) 1.63(5) 2.04(5) ?
Ga1 O3 . 2_55555 1.84(6) 1.63(5) 2.04(5) ?
Ga1 O3 . 3_55655 1.84(6) 1.63(5) 2.04(5) ?
Ga1 O3 . 4_55655 1.84(6) 1.63(5) 2.04(5) ?
Ga2 O3 . . 1.84(5) 1.71(5) 1.98(5) ?
Ga2 O3 . 7_55555 1.84(5) 1.71(5) 1.98(5) ?
Ga2 O2 . 3_56555 1.93(6) 1.75(6) 2.10(7) ?
Ga2 O1 . . 1.79(5) 1.71(5) 1.87(5) ?
O3 O3 . 2_55555 2.95(6) 2.61(6) 3.29(7) ?
O3 O3 . 3_55655 3.02(9) 2.81(9) 3.26(8) ?
O3 O3 . 4_55655 3.02(9) 2.81(9) 3.26(8) ?
O3 O3 . 7_55555 2.81(7) 2.65(7) 2.97(7) ?
O3 O2 . 3_56555 2.77(7) 2.37(10) 3.17(9) ?
O3 O1 . 1_55455 3.03(8) 2.82(8) 3.28(8) ?
O2 O1 . 3_55655 2.92(7) 2.70(6) 3.13(6) ?
O2 O1 . 4_65655 2.92(7) 2.70(6) 3.13(6) ?
O1 O1 . 2_56555 3.13(6) 2.96(6) 3.30(6) ?
